data_9015170
loop_
_publ_author_name
'Nagashima, M.'
'Armbruster, T.'

_publ_section_title
;
 Palenzonaite, berzeliite, and manganberzeliite:(As5+,V5+,Si4+)O4 tetrahedra
 in garnet structures
;
_journal_name_full 'Mineralogical Magazine'
_journal_page_first 1081
_journal_page_last 1097
_journal_paper_doi 10.1180/minmag.2012.076.5.02
_journal_volume 76
_journal_year 2012
_chemical_compound_source 'Langban, Sweden'
_chemical_formula_sum 'As2.847 Ca2.1 Mg1.762 Mn0.238 Na0.9 O12 Si0.12'
_chemical_name_mineral Berzeliite
_space_group_IT_number 230
_symmetry_space_group_name_Hall '-I 4bd 2c 3'
_symmetry_space_group_name_H-M 'I a -3 d'
_cell_angle_alpha 90
_cell_angle_beta 90
_cell_angle_gamma 90
_cell_length_a 12.3450
_cell_length_b 12.3450
_cell_length_c 12.3450
_cell_formula_units_Z 8
_cell_volume 1881.366
_database_code_amcsd 0019612
_exptl_crystal_density_diffrn 4.021
_cod_original_sg_symbol_H-M 'I a 3 d'
_cod_original_formula_sum '(Na.9 Ca2.1) (Mg1.762 Mn.238) As2.847 Si.12 O12'
_cod_database_code 9015170

loop_
_space_group_symop_operation_xyz
x,y,z
1/2+x,1/2+y,1/2+z
z,1/2-x,1/2+y
1/2+z,-x,+y
-y,1/2+z,1/2-x
1/2-y,+z,-x
x,1/2-y,1/2+z
1/2+x,-y,+z
-z,1/2+x,1/2-y
1/2-z,+x,-y
y,1/2-z,1/2+x
1/2+y,-z,+x
-x,1/2+y,1/2-z
1/2-x,+y,-z
3/4+x,1/4-z,3/4-y
1/4+x,3/4-z,1/4-y
3/4-z,1/4+y,3/4+x
1/4-z,3/4+y,1/4+x
3/4+y,1/4-x,3/4-z
1/4+y,3/4-x,1/4-z
3/4-x,1/4+z,3/4+y
1/4-x,3/4+z,1/4+y
3/4+z,1/4-y,3/4-x
1/4+z,3/4-y,1/4-x
3/4-y,1/4+x,3/4+z
1/4-y,3/4+x,1/4+z
1/4+x,1/4+z,1/4+y
3/4+x,3/4+z,3/4+y
1/4-z,1/4-y,1/4-x
3/4-z,3/4-y,3/4-x
1/4+y,1/4+x,1/4+z
3/4+y,3/4+x,3/4+z
1/4-x,1/4-z,1/4-y
3/4-x,3/4-z,3/4-y
1/4+z,1/4+y,1/4+x
3/4+z,3/4+y,3/4+x
1/4-y,1/4-x,1/4-z
3/4-y,3/4-x,3/4-z
1/2+z,x,1/2-y
+z,1/2+x,-y
1/2-y,-z,1/2+x
-y,1/2-z,+x
1/2+x,y,1/2-z
+x,1/2+y,-z
1/2-z,-x,1/2+y
-z,1/2-x,+y
1/2+y,z,1/2-x
+y,1/2+z,-x
1/2-x,-y,1/2+z
-x,1/2-y,+z
1/2-z,1/2+x,y
-z,+x,1/2+y
1/2+y,1/2-z,-x
+y,-z,1/2-x
1/2-x,1/2+y,z
-x,+y,1/2+z
1/2+z,1/2-x,-y
+z,-x,1/2-y
1/2-y,1/2+z,x
-y,+z,1/2+x
1/2+x,1/2-y,-z
+x,-y,1/2-z
3/4-x,3/4+z,1/4-y
1/4-x,1/4+z,3/4-y
3/4+z,3/4-y,1/4+x
1/4+z,1/4-y,3/4+x
3/4-y,3/4+x,1/4-z
1/4-y,1/4+x,3/4-z
3/4+x,3/4-z,1/4+y
1/4+x,1/4-z,3/4+y
3/4-z,3/4+y,1/4-x
1/4-z,1/4+y,3/4-x
3/4+y,3/4-x,1/4+z
1/4+y,1/4-x,3/4+z
1/4-x,3/4-z,3/4+y
3/4-x,1/4-z,1/4+y
1/4+z,3/4+y,3/4-x
3/4+z,1/4+y,1/4-x
1/4-y,3/4-x,3/4+z
3/4-y,1/4-x,1/4+z
1/4+x,3/4+z,3/4-y
3/4+x,1/4+z,1/4-y
1/4-z,3/4-y,3/4+x
3/4-z,1/4-y,1/4+x
1/4+y,3/4+x,3/4-z
3/4+y,1/4+x,1/4-z
-z,-x,-y
1/2-z,1/2-x,1/2-y
y,z,x
1/2+y,1/2+z,1/2+x
-x,-y,-z
1/2-x,1/2-y,1/2-z
z,x,y
1/2+z,1/2+x,1/2+y
-y,-z,-x
1/2-y,1/2-z,1/2-x

loop_
_atom_site_aniso_label
_atom_site_aniso_U_11
_atom_site_aniso_U_22
_atom_site_aniso_U_33
_atom_site_aniso_U_12
_atom_site_aniso_U_13
_atom_site_aniso_U_23
NaX 0.00730 0.01116 0.01116 0.00000 0.00000 0.00208
CaX 0.00730 0.01116 0.01116 0.00000 0.00000 0.00208
MgY 0.00810 0.00810 0.00810 -0.00047 -0.00047 -0.00047
MnY 0.00810 0.00810 0.00810 -0.00047 -0.00047 -0.00047
AsT 0.00499 0.00509 0.00509 0.00000 0.00000 0.00000
Si 0.00499 0.00509 0.00509 0.00000 0.00000 0.00000
O 0.00910 0.01040 0.00780 0.00130 -0.00190 0.00060

loop_
_atom_site_label
_atom_site_fract_x
_atom_site_fract_y
_atom_site_fract_z
_atom_site_occupancy
_atom_site_U_iso_or_equiv
NaX 0.12500 0.00000 0.25000 0.30000 0.00987
CaX 0.12500 0.00000 0.25000 0.70000 0.00987
MgY 0.00000 0.00000 0.00000 0.88100 0.00810
MnY 0.00000 0.00000 0.00000 0.11900 0.00810
AsT 0.37500 0.00000 0.25000 0.94900 0.00506
Si 0.37500 0.00000 0.25000 0.04000 0.00506
O 0.03903 0.05125 0.65664 1.00000 0.00909

loop_
_cod_related_entry_id
_cod_related_entry_database
_cod_related_entry_code
1 AMCSD 0019612
